data_4344638
loop_
_publ_author_name
'Zheng, Dehua'
'Wang, Mei'
'Wang, Ning'
'Cheng, Minglun'
'Sun, Licheng'

_publ_section_title
;
 Effect of Bridgehead Steric Bulk on the Intramolecular C-H Heterolysis of
 [FeFe]-Hydrogenase Active Site Models Containing a P2N2 Pendant Amine
 Ligand.
;
_journal_issue 2
_journal_name_full 'Inorganic chemistry'
_journal_page_first 411
_journal_page_last 418
_journal_paper_doi 10.1021/acs.inorgchem.5b00923
_journal_volume 55
_journal_year 2016
_chemical_formula_moiety 'C37 H38 Fe2 N2 O4 P2 S2, C H2 Cl2'
_chemical_formula_sum 'C38 H40 Cl2 Fe2 N2 O4 P2 S2'
_chemical_formula_weight 897.38
_chemical_name_systematic
; 
 ? 
;
_space_group_IT_number 14
_symmetry_cell_setting monoclinic
_symmetry_space_group_name_Hall '-P 2yn'
_symmetry_space_group_name_H-M 'P 1 21/n 1'
_atom_sites_solution_hydrogens geom
_atom_sites_solution_primary direct
_atom_sites_solution_secondary difmap
_audit_creation_method SHELXL-97
_cell_angle_alpha 90.00
_cell_angle_beta 101.4480(10)
_cell_angle_gamma 90.00
_cell_formula_units_Z 4
_cell_length_a 14.0660(3)
_cell_length_b 17.9329(3)
_cell_length_c 16.3025(4)
_cell_measurement_reflns_used 6184
_cell_measurement_temperature 296(2)
_cell_measurement_theta_max 27.49
_cell_measurement_theta_min 2.42
_cell_volume 4030.40(15)
_computing_cell_refinement 'Bruker SMART'
_computing_data_collection 'Bruker SMART'
_computing_data_reduction 'Bruker SAINT'
_computing_molecular_graphics 'Bruker SHELXTL'
_computing_publication_material 'Bruker SHELXTL'
_computing_structure_refinement 'Bruker SHELXTL'
_computing_structure_solution 'Bruker SHELXTL'
_diffrn_ambient_temperature 296(2)
_diffrn_measured_fraction_theta_full 0.998
_diffrn_measured_fraction_theta_max 0.998
_diffrn_measurement_device_type 'CCD area detector'
_diffrn_measurement_method 'phi and omega scans'
_diffrn_radiation_monochromator graphite
_diffrn_radiation_source 'fine-focus sealed tube'
_diffrn_radiation_type MoK\a
_diffrn_radiation_wavelength 0.71073
_diffrn_reflns_av_R_equivalents 0.0207
_diffrn_reflns_av_sigmaI/netI 0.0278
_diffrn_reflns_limit_h_max 16
_diffrn_reflns_limit_h_min -16
_diffrn_reflns_limit_k_max 16
_diffrn_reflns_limit_k_min -21
_diffrn_reflns_limit_l_max 19
_diffrn_reflns_limit_l_min -17
_diffrn_reflns_number 16309
_diffrn_reflns_theta_full 25.00
_diffrn_reflns_theta_max 25.00
_diffrn_reflns_theta_min 2.42
_exptl_absorpt_coefficient_mu 1.077
_exptl_absorpt_correction_T_max 0.898
_exptl_absorpt_correction_T_min 0.834
_exptl_crystal_colour red
_exptl_crystal_density_diffrn 1.479
_exptl_crystal_density_method 'not measured'
_exptl_crystal_description block
_exptl_crystal_F_000 1848
_exptl_crystal_size_max 0.21
_exptl_crystal_size_mid 0.14
_exptl_crystal_size_min 0.10
_refine_diff_density_max 0.854
_refine_diff_density_min -0.646
_refine_diff_density_rms 0.057
_refine_ls_extinction_method none
_refine_ls_goodness_of_fit_ref 1.060
_refine_ls_hydrogen_treatment constr
_refine_ls_matrix_type full
_refine_ls_number_parameters 469
_refine_ls_number_reflns 7067
_refine_ls_number_restraints 0
_refine_ls_restrained_S_all 1.060
_refine_ls_R_factor_all 0.0479
_refine_ls_R_factor_gt 0.0363
_refine_ls_shift/su_max 0.001
_refine_ls_shift/su_mean 0.000
_refine_ls_structure_factor_coef Fsqd
_refine_ls_weighting_details 'calc w=1/[\s^2^(Fo^2^)+(0.0489P)^2^+2.0753P] where P=(Fo^2^+2Fc^2^)/3'
_refine_ls_weighting_scheme calc
_refine_ls_wR_factor_gt 0.0922
_refine_ls_wR_factor_ref 0.0969
_reflns_number_gt 5747
_reflns_number_total 7067
_reflns_threshold_expression >2sigma(I)
_cod_data_source_file ic5b00923_si_002.cif
_cod_data_source_block ok
_cod_depositor_comments
;
The following automatic conversions were performed:

'_symmetry_cell_setting' value 'Monoclinic' changed to 'monoclinic'
according to
/usr/data/users/saulius/crontab/automatic-downloads/current/ACS/lib/dictionaries/cif_core.dic
dictionary named 'cif_core.dic' version 2.4.2 from 2011-04-26.

Automatic conversion script
Id: cif_fix_values 4268 2015-11-12 08:31:59Z antanas 
;
_cod_original_sg_symbol_H-M 'P2(1)/n  '
_cod_database_code 4344638

loop_
_symmetry_equiv_pos_as_xyz
'x, y, z'
'-x+1/2, y+1/2, -z+1/2'
'-x, -y, -z'
'x-1/2, -y-1/2, z-1/2'

loop_
_atom_site_label
_atom_site_type_symbol
_atom_site_fract_x
_atom_site_fract_y
_atom_site_fract_z
_atom_site_U_iso_or_equiv
_atom_site_adp_type
_atom_site_occupancy
_atom_site_symmetry_multiplicity
_atom_site_calc_flag
_atom_site_refinement_flags
Fe1 Fe 0.41461(2) 0.035119(18) 0.77238(2) 0.02675(10) Uani 1 1 d .
Fe2 Fe 0.41637(3) 0.11884(2) 0.64291(3) 0.04276(13) Uani 1 1 d .
P2 P 0.54628(5) -0.03166(4) 0.78104(4) 0.02983(15) Uani 1 1 d .
P1 P 0.34891(5) -0.07346(3) 0.73636(4) 0.02812(15) Uani 1 1 d .
S2 S 0.49449(5) 0.14249(4) 0.77542(5) 0.03999(17) Uani 1 1 d .
S1 S 0.28735(5) 0.09896(4) 0.70368(5) 0.03863(17) Uani 1 1 d .
N1 N 0.46461(15) -0.12648(11) 0.88201(13) 0.0315(5) Uani 1 1 d .
N2 N 0.48579(16) -0.14286(11) 0.66657(13) 0.0333(5) Uani 1 1 d .
O1 O 0.38399(19) 0.02697(12) 0.94255(13) 0.0606(6) Uani 1 1 d .
C8 C 0.38484(19) -0.14811(13) 0.81579(16) 0.0324(6) Uani 1 1 d .
H8A H 0.3294 -0.1609 0.8401 0.039 Uiso 1 1 calc R
H8B H 0.4032 -0.1923 0.7883 0.039 Uiso 1 1 calc R
C26 C 0.21736(18) -0.07974(13) 0.71559(17) 0.0326(6) Uani 1 1 d .
C1 C 0.3982(2) 0.02720(13) 0.87524(17) 0.0360(6) Uani 1 1 d .
C12 C 0.4787(2) -0.17747(14) 0.95431(17) 0.0388(6) Uani 1 1 d .
H12A H 0.4177 -0.1820 0.9730 0.047 Uiso 1 1 calc R
H12B H 0.5252 -0.1552 0.9996 0.047 Uiso 1 1 calc R
C11 C 0.55656(19) -0.08239(14) 0.68420(17) 0.0363(6) Uani 1 1 d .
H11A H 0.5464 -0.0478 0.6375 0.044 Uiso 1 1 calc R
H11B H 0.6215 -0.1028 0.6901 0.044 Uiso 1 1 calc R
C32 C 0.66534(19) 0.01052(14) 0.81711(18) 0.0366(6) Uani 1 1 d .
C31 C 0.1615(2) -0.08383(15) 0.63602(19) 0.0444(7) Uani 1 1 d .
H31A H 0.1914 -0.0855 0.5900 0.053 Uiso 1 1 calc R
C7 C 0.4362(2) 0.21999(15) 0.8184(2) 0.0501(8) Uani 1 1 d .
H7A H 0.4765 0.2341 0.8716 0.060 Uiso 1 1 calc R
H7B H 0.4340 0.2622 0.7810 0.060 Uiso 1 1 calc R
C27 C 0.1698(2) -0.07555(16) 0.7831(2) 0.0451(7) Uani 1 1 d .
H27A H 0.2058 -0.0718 0.8373 0.054 Uiso 1 1 calc R
C9 C 0.55498(19) -0.11105(14) 0.85512(17) 0.0348(6) Uani 1 1 d .
H9A H 0.5747 -0.1553 0.8286 0.042 Uiso 1 1 calc R
H9B H 0.6048 -0.1003 0.9039 0.042 Uiso 1 1 calc R
C10 C 0.38449(19) -0.11856(14) 0.64538(16) 0.0346(6) Uani 1 1 d .
H10A H 0.3430 -0.1612 0.6281 0.042 Uiso 1 1 calc R
H10B H 0.3763 -0.0837 0.5990 0.042 Uiso 1 1 calc R
C13 C 0.5137(2) -0.25467(15) 0.93830(16) 0.0396(6) Uani 1 1 d .
C18 C 0.6113(2) -0.26924(17) 0.9444(2) 0.0517(8) Uani 1 1 d .
H18A H 0.6564 -0.2317 0.9620 0.062 Uiso 1 1 calc R
C33 C 0.6805(2) 0.04443(17) 0.89512(19) 0.0455(7) Uani 1 1 d .
H33A H 0.6298 0.0470 0.9240 0.055 Uiso 1 1 calc R
C14 C 0.4489(2) -0.31245(16) 0.91305(19) 0.0495(8) Uani 1 1 d .
H14A H 0.3829 -0.3041 0.9091 0.059 Uiso 1 1 calc R
C28 C 0.0701(2) -0.07696(17) 0.7698(2) 0.0560(9) Uani 1 1 d .
H28A H 0.0392 -0.0746 0.8152 0.067 Uiso 1 1 calc R
C2 C 0.3907(3) 0.21110(19) 0.6035(2) 0.0571(9) Uani 1 1 d .
C30 C 0.0613(2) -0.08541(18) 0.6239(2) 0.0577(9) Uani 1 1 d .
H30A H 0.0244 -0.0890 0.5700 0.069 Uiso 1 1 calc R
C5 C 0.2648(2) 0.18685(16) 0.7538(2) 0.0490(8) Uani 1 1 d .
H5A H 0.2648 0.2269 0.7138 0.059 Uiso 1 1 calc R
H5B H 0.2005 0.1847 0.7668 0.059 Uiso 1 1 calc R
O2 O 0.3752(3) 0.27031(15) 0.57891(18) 0.0934(10) Uani 1 1 d .
C29 C 0.0163(2) -0.08180(17) 0.6904(3) 0.0586(9) Uani 1 1 d .
H29A H -0.0510 -0.0826 0.6818 0.070 Uiso 1 1 calc R
C37 C 0.7408(2) 0.00974(19) 0.7737(2) 0.0556(8) Uani 1 1 d .
H37A H 0.7318 -0.0112 0.7205 0.067 Uiso 1 1 calc R
C4 C 0.5324(3) 0.10462(19) 0.6181(2) 0.0644(10) Uani 1 1 d .
C16 C 0.5767(3) -0.3945(2) 0.8990(2) 0.0699(11) Uani 1 1 d .
H16A H 0.5977 -0.4411 0.8850 0.084 Uiso 1 1 calc R
C17 C 0.6432(3) -0.3388(2) 0.9246(2) 0.0676(10) Uani 1 1 d .
H17A H 0.7091 -0.3478 0.9287 0.081 Uiso 1 1 calc R
C20 C 0.4572(2) -0.26476(15) 0.59295(18) 0.0414(7) Uani 1 1 d .
C19 C 0.5088(2) -0.19108(15) 0.59992(18) 0.0423(7) Uani 1 1 d .
H19A H 0.5782 -0.1999 0.6107 0.051 Uiso 1 1 calc R
H19B H 0.4916 -0.1651 0.5468 0.051 Uiso 1 1 calc R
O3 O 0.6075(2) 0.09760(18) 0.6022(2) 0.0990(11) Uani 1 1 d .
O4 O 0.3138(3) 0.03626(18) 0.49819(18) 0.1139(13) Uani 1 1 d .
C21 C 0.4653(2) -0.31204(16) 0.6613(2) 0.0493(8) Uani 1 1 d .
H21A H 0.5011 -0.2969 0.7128 0.059 Uiso 1 1 calc R
C22 C 0.4215(3) -0.38061(18) 0.6545(3) 0.0619(10) Uani 1 1 d .
H22A H 0.4274 -0.4113 0.7012 0.074 Uiso 1 1 calc R
C3 C 0.3557(3) 0.0675(2) 0.5553(2) 0.0703(11) Uani 1 1 d .
C36 C 0.8295(3) 0.0403(2) 0.8100(3) 0.0729(11) Uani 1 1 d .
H36A H 0.8801 0.0394 0.7809 0.088 Uiso 1 1 calc R
C23 C 0.3691(3) -0.4039(2) 0.5791(3) 0.0722(11) Uani 1 1 d .
H23A H 0.3393 -0.4505 0.5745 0.087 Uiso 1 1 calc R
C6 C 0.3358(3) 0.20592(17) 0.8322(2) 0.0545(8) Uani 1 1 d .
H6A H 0.3131 0.2500 0.8570 0.065 Uiso 1 1 calc R
H6B H 0.3378 0.1653 0.8718 0.065 Uiso 1 1 calc R
C15 C 0.4800(3) -0.38159(18) 0.8938(2) 0.0661(10) Uani 1 1 d .
H15A H 0.4353 -0.4196 0.8774 0.079 Uiso 1 1 calc R
C35 C 0.8440(3) 0.0716(2) 0.8878(3) 0.0710(11) Uani 1 1 d .
H35A H 0.9044 0.0910 0.9118 0.085 Uiso 1 1 calc R
C25 C 0.4044(3) -0.28888(19) 0.5174(2) 0.0611(9) Uani 1 1 d .
H25A H 0.3979 -0.2583 0.4705 0.073 Uiso 1 1 calc R
C24 C 0.3608(3) -0.3587(2) 0.5108(3) 0.0794(12) Uani 1 1 d .
H24A H 0.3256 -0.3747 0.4595 0.095 Uiso 1 1 calc R
C34 C 0.7691(2) 0.0743(2) 0.9305(2) 0.0589(9) Uani 1 1 d .
H34A H 0.7784 0.0963 0.9832 0.071 Uiso 1 1 calc R
Cl1 Cl 0.28948(11) -0.28918(12) 0.11121(10) 0.1374(6) Uani 1 1 d .
Cl2 Cl 0.2988(2) -0.29381(13) 0.28454(12) 0.1998(11) Uani 1 1 d .
C38 C 0.2818(4) -0.2409(3) 0.2012(4) 0.1148(19) Uani 1 1 d .
H38A H 0.3299 -0.2014 0.2095 0.138 Uiso 1 1 calc R
H38B H 0.2183 -0.2178 0.1941 0.138 Uiso 1 1 calc R

loop_
_atom_site_aniso_label
_atom_site_aniso_U_11
_atom_site_aniso_U_22
_atom_site_aniso_U_33
_atom_site_aniso_U_23
_atom_site_aniso_U_13
_atom_site_aniso_U_12
Fe1 0.0299(2) 0.02022(18) 0.0302(2) 0.00175(14) 0.00624(15) -0.00087(14)
Fe2 0.0602(3) 0.0328(2) 0.0384(2) 0.00816(17) 0.0175(2) 0.00616(19)
P2 0.0292(3) 0.0245(3) 0.0358(4) 0.0028(3) 0.0063(3) -0.0011(3)
P1 0.0294(3) 0.0226(3) 0.0320(3) -0.0012(3) 0.0054(3) -0.0003(3)
S2 0.0386(4) 0.0255(3) 0.0544(4) 0.0060(3) 0.0059(3) -0.0050(3)
S1 0.0361(4) 0.0292(3) 0.0480(4) 0.0027(3) 0.0021(3) 0.0036(3)
N1 0.0346(12) 0.0254(11) 0.0332(11) 0.0042(9) 0.0037(9) -0.0028(9)
N2 0.0345(12) 0.0280(11) 0.0388(12) -0.0038(9) 0.0107(10) 0.0023(9)
O1 0.0999(19) 0.0493(13) 0.0383(12) 0.0011(10) 0.0272(12) 0.0036(12)
C8 0.0350(14) 0.0233(12) 0.0394(15) 0.0030(11) 0.0082(11) -0.0019(11)
C26 0.0315(14) 0.0190(12) 0.0465(15) -0.0035(11) 0.0060(11) 0.0000(10)
C1 0.0453(16) 0.0222(13) 0.0405(16) -0.0011(11) 0.0084(12) -0.0006(11)
C12 0.0474(17) 0.0321(14) 0.0358(15) 0.0057(11) 0.0056(12) -0.0017(12)
C11 0.0351(15) 0.0336(14) 0.0421(15) -0.0006(12) 0.0126(12) 0.0006(11)
C32 0.0304(14) 0.0293(14) 0.0495(17) 0.0068(12) 0.0062(12) -0.0033(11)
C31 0.0440(17) 0.0364(16) 0.0498(17) -0.0060(13) 0.0025(13) 0.0014(13)
C7 0.072(2) 0.0248(14) 0.0499(18) -0.0011(13) 0.0027(16) -0.0022(14)
C27 0.0387(16) 0.0451(17) 0.0519(18) -0.0053(14) 0.0097(13) 0.0024(13)
C9 0.0347(14) 0.0271(13) 0.0406(15) 0.0071(11) 0.0025(11) 0.0002(11)
C10 0.0391(15) 0.0303(14) 0.0341(14) -0.0036(11) 0.0066(12) 0.0002(11)
C13 0.0538(18) 0.0307(14) 0.0320(14) 0.0091(11) 0.0031(12) -0.0007(13)
C18 0.056(2) 0.0401(17) 0.0562(19) 0.0127(14) 0.0036(15) -0.0008(15)
C33 0.0434(17) 0.0474(17) 0.0457(17) 0.0062(14) 0.0087(13) -0.0103(14)
C14 0.058(2) 0.0347(16) 0.0493(18) 0.0102(13) -0.0052(15) -0.0044(14)
C28 0.0450(19) 0.0441(18) 0.085(3) -0.0025(17) 0.0278(18) 0.0026(14)
C2 0.080(3) 0.0446(19) 0.0492(19) 0.0115(15) 0.0195(17) 0.0084(17)
C30 0.0427(19) 0.0453(18) 0.075(2) -0.0066(16) -0.0119(16) -0.0001(15)
C5 0.0489(19) 0.0334(15) 0.068(2) 0.0055(14) 0.0203(16) 0.0127(13)
O2 0.147(3) 0.0474(16) 0.085(2) 0.0284(14) 0.0207(19) 0.0206(17)
C29 0.0310(17) 0.0384(17) 0.105(3) -0.0038(18) 0.0088(18) -0.0006(13)
C37 0.0436(18) 0.059(2) 0.068(2) -0.0091(17) 0.0214(16) -0.0103(15)
C4 0.084(3) 0.053(2) 0.065(2) 0.0242(17) 0.038(2) 0.0171(18)
C16 0.103(3) 0.0372(19) 0.067(2) 0.0006(16) 0.012(2) 0.013(2)
C17 0.068(2) 0.065(2) 0.071(2) 0.0181(19) 0.0161(19) 0.021(2)
C20 0.0447(17) 0.0333(15) 0.0503(17) -0.0058(13) 0.0191(14) 0.0063(12)
C19 0.0503(18) 0.0350(15) 0.0464(16) -0.0066(13) 0.0214(14) -0.0001(13)
O3 0.099(2) 0.102(2) 0.118(3) 0.0406(19) 0.073(2) 0.0336(18)
O4 0.196(4) 0.079(2) 0.0552(18) -0.0175(16) -0.002(2) -0.005(2)
C21 0.062(2) 0.0365(16) 0.0552(19) -0.0044(14) 0.0244(16) 0.0051(14)
C22 0.074(3) 0.0411(19) 0.079(3) 0.0024(17) 0.035(2) 0.0076(17)
C3 0.118(3) 0.049(2) 0.044(2) 0.0036(17) 0.016(2) 0.008(2)
C36 0.042(2) 0.084(3) 0.098(3) -0.005(2) 0.028(2) -0.0184(19)
C23 0.073(3) 0.044(2) 0.105(3) -0.010(2) 0.031(2) -0.0105(18)
C6 0.080(3) 0.0308(16) 0.0553(19) -0.0020(14) 0.0206(18) 0.0155(15)
C15 0.089(3) 0.0358(18) 0.063(2) 0.0021(16) -0.010(2) -0.0045(18)
C35 0.043(2) 0.083(3) 0.081(3) 0.001(2) -0.0011(18) -0.0228(19)
C25 0.073(2) 0.0484(19) 0.058(2) -0.0040(16) 0.0031(18) -0.0025(17)
C24 0.087(3) 0.064(3) 0.080(3) -0.021(2) -0.001(2) -0.016(2)
C34 0.055(2) 0.066(2) 0.0511(19) 0.0036(16) -0.0005(16) -0.0207(17)
Cl1 0.0907(10) 0.2049(18) 0.1118(11) -0.0089(11) 0.0084(8) -0.0004(11)
Cl2 0.319(3) 0.1685(19) 0.1151(13) 0.0011(13) 0.0515(17) -0.090(2)
C38 0.093(4) 0.084(3) 0.163(5) -0.002(3) 0.011(3) -0.033(3)

loop_
_atom_type_symbol
_atom_type_description
_atom_type_scat_dispersion_real
_atom_type_scat_dispersion_imag
_atom_type_scat_source
C C 0.0033 0.0016 'International Tables Vol C Tables 4.2.6.8 and 6.1.1.4'
H H 0.0000 0.0000 'International Tables Vol C Tables 4.2.6.8 and 6.1.1.4'
N N 0.0061 0.0033 'International Tables Vol C Tables 4.2.6.8 and 6.1.1.4'
O O 0.0106 0.0060 'International Tables Vol C Tables 4.2.6.8 and 6.1.1.4'
P P 0.1023 0.0942 'International Tables Vol C Tables 4.2.6.8 and 6.1.1.4'
S S 0.1246 0.1234 'International Tables Vol C Tables 4.2.6.8 and 6.1.1.4'
Fe Fe 0.3463 0.8444 'International Tables Vol C Tables 4.2.6.8 and 6.1.1.4'
Cl Cl 0.1484 0.1585 'International Tables Vol C Tables 4.2.6.8 and 6.1.1.4'

loop_
_geom_angle_atom_site_label_1
_geom_angle_atom_site_label_2
_geom_angle_atom_site_label_3
_geom_angle
C1 Fe1 P1 93.22(9)
C1 Fe1 P2 99.54(9)
P1 Fe1 P2 80.61(3)
C1 Fe1 S2 102.24(9)
P1 Fe1 S2 164.13(3)
P2 Fe1 S2 93.15(3)
C1 Fe1 S1 106.16(9)
P1 Fe1 S1 93.90(3)
P2 Fe1 S1 154.00(3)
S2 Fe1 S1 85.32(3)
C1 Fe1 Fe2 148.67(8)
P1 Fe1 Fe2 111.64(2)
P2 Fe1 Fe2 102.99(2)
S2 Fe1 Fe2 55.32(2)
S1 Fe1 Fe2 55.30(2)
C3 Fe2 C4 93.4(2)
C3 Fe2 C2 99.25(16)
C4 Fe2 C2 100.39(16)
C3 Fe2 S2 159.04(11)
C4 Fe2 S2 87.12(13)
C2 Fe2 S2 101.26(12)
C3 Fe2 S1 88.34(14)
C4 Fe2 S1 158.51(11)
C2 Fe2 S1 100.45(12)
S2 Fe2 S1 83.75(3)
C3 Fe2 Fe1 105.95(12)
C4 Fe2 Fe1 105.04(11)
C2 Fe2 Fe1 142.67(11)
S2 Fe2 Fe1 54.02(2)
S1 Fe2 Fe1 54.15(2)
C32 P2 C11 104.85(12)
C32 P2 C9 99.82(12)
C11 P2 C9 99.89(12)
C32 P2 Fe1 120.33(9)
C11 P2 Fe1 114.99(9)
C9 P2 Fe1 114.07(9)
C26 P1 C10 104.59(12)
C26 P1 C8 102.17(12)
C10 P1 C8 99.48(12)
C26 P1 Fe1 117.77(8)
C10 P1 Fe1 116.05(9)
C8 P1 Fe1 114.33(8)
C7 S2 Fe1 113.85(11)
C7 S2 Fe2 109.88(11)
Fe1 S2 Fe2 70.66(2)
C5 S1 Fe1 114.25(11)
C5 S1 Fe2 106.54(10)
Fe1 S1 Fe2 70.55(2)
C8 N1 C9 114.9(2)
C8 N1 C12 113.1(2)
C9 N1 C12 111.9(2)
C11 N2 C10 114.7(2)
C11 N2 C19 109.8(2)
C10 N2 C19 110.3(2)
N1 C8 P1 112.92(16)
N1 C8 H8A 109.0
P1 C8 H8A 109.0
N1 C8 H8B 109.0
P1 C8 H8B 109.0
H8A C8 H8B 107.8
C31 C26 C27 118.1(3)
C31 C26 P1 123.2(2)
C27 C26 P1 118.6(2)
O1 C1 Fe1 175.0(2)
N1 C12 C13 115.3(2)
N1 C12 H12A 108.4
C13 C12 H12A 108.4
N1 C12 H12B 108.4
C13 C12 H12B 108.4
H12A C12 H12B 107.5
N2 C11 P2 111.50(17)
N2 C11 H11A 109.3
P2 C11 H11A 109.3
N2 C11 H11B 109.3
P2 C11 H11B 109.3
H11A C11 H11B 108.0
C33 C32 C37 118.5(3)
C33 C32 P2 116.2(2)
C37 C32 P2 125.2(2)
C26 C31 C30 120.6(3)
C26 C31 H31A 119.7
C30 C31 H31A 119.7
C6 C7 S2 116.1(2)
C6 C7 H7A 108.3
S2 C7 H7A 108.3
C6 C7 H7B 108.3
S2 C7 H7B 108.3
H7A C7 H7B 107.4
C28 C27 C26 120.5(3)
C28 C27 H27A 119.7
C26 C27 H27A 119.7
N1 C9 P2 113.23(17)
N1 C9 H9A 108.9
P2 C9 H9A 108.9
N1 C9 H9B 108.9
P2 C9 H9B 108.9
H9A C9 H9B 107.7
N2 C10 P1 110.34(17)
N2 C10 H10A 109.6
P1 C10 H10A 109.6
N2 C10 H10B 109.6
P1 C10 H10B 109.6
H10A C10 H10B 108.1
C18 C13 C14 117.7(3)
C18 C13 C12 121.0(3)
C14 C13 C12 121.3(3)
C13 C18 C17 121.1(3)
C13 C18 H18A 119.5
C17 C18 H18A 119.5
C34 C33 C32 121.2(3)
C34 C33 H33A 119.4
C32 C33 H33A 119.4
C15 C14 C13 121.5(3)
C15 C14 H14A 119.2
C13 C14 H14A 119.2
C29 C28 C27 120.3(3)
C29 C28 H28A 119.9
C27 C28 H28A 119.9
O2 C2 Fe2 179.2(4)
C29 C30 C31 120.5(3)
C29 C30 H30A 119.8
C31 C30 H30A 119.8
C6 C5 S1 115.6(2)
C6 C5 H5A 108.4
S1 C5 H5A 108.4
C6 C5 H5B 108.4
S1 C5 H5B 108.4
H5A C5 H5B 107.4
C30 C29 C28 120.0(3)
C30 C29 H29A 120.0
C28 C29 H29A 120.0
C36 C37 C32 119.6(3)
C36 C37 H37A 120.2
C32 C37 H37A 120.2
O3 C4 Fe2 178.1(3)
C15 C16 C17 120.3(3)
C15 C16 H16A 119.9
C17 C16 H16A 119.9
C16 C17 C18 119.6(4)
C16 C17 H17A 120.2
C18 C17 H17A 120.2
C25 C20 C21 118.1(3)
C25 C20 C19 120.8(3)
C21 C20 C19 121.1(3)
N2 C19 C20 113.5(2)
N2 C19 H19A 108.9
C20 C19 H19A 108.9
N2 C19 H19B 108.9
C20 C19 H19B 108.9
H19A C19 H19B 107.7
C22 C21 C20 121.3(3)
C22 C21 H21A 119.3
C20 C21 H21A 119.3
C23 C22 C21 120.1(4)
C23 C22 H22A 120.0
C21 C22 H22A 120.0
O4 C3 Fe2 177.5(4)
C35 C36 C37 121.1(3)
C35 C36 H36A 119.4
C37 C36 H36A 119.4
C24 C23 C22 119.7(4)
C24 C23 H23A 120.2
C22 C23 H23A 120.2
C7 C6 C5 113.6(3)
C7 C6 H6A 108.8
C5 C6 H6A 108.8
C7 C6 H6B 108.8
C5 C6 H6B 108.8
H6A C6 H6B 107.7
C16 C15 C14 119.8(3)
C16 C15 H15A 120.1
C14 C15 H15A 120.1
C36 C35 C34 119.8(3)
C36 C35 H35A 120.1
C34 C35 H35A 120.1
C20 C25 C24 120.2(3)
C20 C25 H25A 119.9
C24 C25 H25A 119.9
C23 C24 C25 120.6(4)
C23 C24 H24A 119.7
C25 C24 H24A 119.7
C33 C34 C35 119.7(3)
C33 C34 H34A 120.1
C35 C34 H34A 120.1
Cl2 C38 Cl1 113.1(3)
Cl2 C38 H38A 109.0
Cl1 C38 H38A 109.0
Cl2 C38 H38B 109.0
Cl1 C38 H38B 109.0
H38A C38 H38B 107.8

loop_
_geom_bond_atom_site_label_1
_geom_bond_atom_site_label_2
_geom_bond_distance
Fe1 C1 1.744(3)
Fe1 P1 2.1851(7)
Fe1 P2 2.1864(7)
Fe1 S2 2.2249(7)
Fe1 S1 2.2301(8)
Fe1 Fe2 2.5943(5)
Fe2 C3 1.769(4)
Fe2 C4 1.776(4)
Fe2 C2 1.786(3)
Fe2 S2 2.2609(9)
Fe2 S1 2.2618(8)
P2 C32 1.825(3)
P2 C11 1.852(3)
P2 C9 1.855(3)
P1 C26 1.817(3)
P1 C10 1.844(3)
P1 C8 1.861(2)
S2 C7 1.824(3)
S1 C5 1.832(3)
N1 C8 1.447(3)
N1 C9 1.451(3)
N1 C12 1.474(3)
N2 C11 1.461(3)
N2 C10 1.464(3)
N2 C19 1.474(3)
O1 C1 1.154(3)
C8 H8A 0.9700
C8 H8B 0.9700
C26 C31 1.379(4)
C26 C27 1.398(4)
C12 C13 1.509(4)
C12 H12A 0.9700
C12 H12B 0.9700
C11 H11A 0.9700
C11 H11B 0.9700
C32 C33 1.387(4)
C32 C37 1.389(4)
C31 C30 1.384(4)
C31 H31A 0.9300
C7 C6 1.494(5)
C7 H7A 0.9700
C7 H7B 0.9700
C27 C28 1.377(4)
C27 H27A 0.9300
C9 H9A 0.9700
C9 H9B 0.9700
C10 H10A 0.9700
C10 H10B 0.9700
C13 C18 1.382(4)
C13 C14 1.387(4)
C18 C17 1.385(5)
C18 H18A 0.9300
C33 C34 1.374(4)
C33 H33A 0.9300
C14 C15 1.371(5)
C14 H14A 0.9300
C28 C29 1.367(5)
C28 H28A 0.9300
C2 O2 1.140(4)
C30 C29 1.360(5)
C30 H30A 0.9300
C5 C6 1.497(5)
C5 H5A 0.9700
C5 H5B 0.9700
C29 H29A 0.9300
C37 C36 1.383(5)
C37 H37A 0.9300
C4 O3 1.143(4)
C16 C15 1.367(6)
C16 C17 1.375(5)
C16 H16A 0.9300
C17 H17A 0.9300
C20 C25 1.376(4)
C20 C21 1.387(4)
C20 C19 1.501(4)
C19 H19A 0.9700
C19 H19B 0.9700
O4 C3 1.145(5)
C21 C22 1.370(5)
C21 H21A 0.9300
C22 C23 1.367(5)
C22 H22A 0.9300
C36 C35 1.365(5)
C36 H36A 0.9300
C23 C24 1.364(6)
C23 H23A 0.9300
C6 H6A 0.9700
C6 H6B 0.9700
C15 H15A 0.9300
C35 C34 1.374(5)
C35 H35A 0.9300
C25 C24 1.389(5)
C25 H25A 0.9300
C24 H24A 0.9300
C34 H34A 0.9300
Cl1 C38 1.725(6)
Cl2 C38 1.636(6)
C38 H38A 0.9700
C38 H38B 0.9700
